data_4074263
loop_
_publ_author_name
'Boydston, Andrew J.'
'Rice, Jonathan D.'
'Sanderson, Matthew D.'
'Dykhno, Olga L.'
'Bielawski, Christopher W.'

_publ_section_title
;
 Synthesis and Study of Bidentate Benzimidazolylidene&#x2212;Group 10
 Metal Complexes and Related Main-Chain Organometallic Polymers
;
_journal_issue 26
_journal_name_full Organometallics
_journal_page_first 6087
_journal_paper_doi 10.1021/om060494u
_journal_volume 25
_journal_year 2006
_chemical_formula_moiety '2 C17 H17 N2 O 1-, H2 O, Pt 2+'
_chemical_formula_sum 'C34 H36 N4 O3 Pt'
_chemical_formula_weight 743.76
_chemical_name_systematic
;
 ?
;
_space_group_IT_number 2
_symmetry_cell_setting triclinic
_symmetry_space_group_name_Hall '-P 1'
_symmetry_space_group_name_H-M 'P -1'
_atom_sites_solution_hydrogens geom
_atom_sites_solution_primary direct
_atom_sites_solution_secondary difmap
_audit_creation_method SHELXL-97
_cell_angle_alpha 90.248(2)
_cell_angle_beta 102.670(2)
_cell_angle_gamma 99.0040(17)
_cell_formula_units_Z 4
_cell_length_a 12.5210(5)
_cell_length_b 13.8700(6)
_cell_length_c 18.6940(10)
_cell_measurement_reflns_used 7590
_cell_measurement_temperature 233(2)
_cell_measurement_theta_max 27.5
_cell_measurement_theta_min 1
_cell_volume 3125.9(3)
_computing_cell_refinement 'Collect software, Nonius B.V. 1998'
_computing_data_collection 'Collect software, Nonius B.V. 1998'
_computing_data_reduction
;
DENZO and Scalepack (Otwinoski and Minor, 1997)
;
_computing_molecular_graphics 'XP SHELXTL/PC, Siemens Analytical'
_computing_structure_refinement 'XL SHELXTL/PC, Siemens Analytical'
_computing_structure_solution
;

SIR97 - Altomare A., Burla M.C., Camalli M., Cascarano G.L., Giacovazzo C., 
Guagliardi A., Moliterni A.G.G., Polidori G.,Spagna R.
;
_diffrn_ambient_temperature 233(2)
_diffrn_measured_fraction_theta_full 0.714
_diffrn_measured_fraction_theta_max 0.714
_diffrn_measurement_device_type 'Nonius Kappa CCD'
_diffrn_measurement_method '\f and \w scans'
_diffrn_radiation_monochromator graphite
_diffrn_radiation_source 'fine-focus sealed tube'
_diffrn_radiation_type MoK\a
_diffrn_radiation_wavelength 0.71073
_diffrn_reflns_av_R_equivalents 0.0000
_diffrn_reflns_av_sigmaI/netI 0.0994
_diffrn_reflns_limit_h_max 16
_diffrn_reflns_limit_h_min -16
_diffrn_reflns_limit_k_max 18
_diffrn_reflns_limit_k_min -18
_diffrn_reflns_limit_l_max 23
_diffrn_reflns_limit_l_min -23
_diffrn_reflns_number 13775
_diffrn_reflns_theta_full 27.50
_diffrn_reflns_theta_max 27.50
_diffrn_reflns_theta_min 2.06
_exptl_absorpt_coefficient_mu 4.529
_exptl_absorpt_correction_T_max 0.80
_exptl_absorpt_correction_T_min 0.57
_exptl_absorpt_correction_type multi-scan
_exptl_absorpt_process_details 'Denzo and Scalepack'
_exptl_crystal_colour colorless
_exptl_crystal_density_diffrn 1.580
_exptl_crystal_density_method 'not measured'
_exptl_crystal_description 'square plates'
_exptl_crystal_F_000 1480
_exptl_crystal_size_max 0.14
_exptl_crystal_size_mid 0.13
_exptl_crystal_size_min 0.05
_refine_diff_density_max 2.197
_refine_diff_density_min -2.172
_refine_diff_density_rms 0.203
_refine_ls_extinction_coef 0.00149(17)
_refine_ls_extinction_expression Fc^*^=kFc[1+0.001xFc^2^\l^3^/sin(2\q)]^-1/4^
_refine_ls_extinction_method SHELXL
_refine_ls_goodness_of_fit_ref 1.018
_refine_ls_hydrogen_treatment constr
_refine_ls_matrix_type full
_refine_ls_number_parameters 760
_refine_ls_number_reflns 13779
_refine_ls_number_restraints 0
_refine_ls_restrained_S_all 1.018
_refine_ls_R_factor_all 0.1179
_refine_ls_R_factor_gt 0.0654
_refine_ls_shift/su_max 0.080
_refine_ls_shift/su_mean 0.005
_refine_ls_structure_factor_coef Fsqd
_refine_ls_weighting_details 'calc w=1/[\s^2^(Fo^2^)+(0.0406P)^2^+41.9315P] where P=(Fo^2^+2Fc^2^)/3'
_refine_ls_weighting_scheme calc
_refine_ls_wR_factor_gt 0.1355
_refine_ls_wR_factor_ref 0.1664
_reflns_number_gt 9006
_reflns_number_total 13779
_reflns_threshold_expression >2sigma(I)
_cod_data_source_file om060494usi20061002_112533.cif
_cod_data_source_block 116f2
_cod_depositor_comments
;
The following automatic conversions were performed:

'_symmetry_cell_setting' value 'Triclinic' changed to 'triclinic'
according to /home/saulius/struct/CIF-dictionaries/cif_core.dic
dictionary named 'cif_core.dic' version 2.4.1 from 2010-06-29.

Automatic conversion script
Id: cif_fix_values 1715 2011-07-08 13:25:40Z adriana 
;
_cod_original_cell_volume 3125.9(2)
_cod_original_sg_symbol_H-M P-1
_cod_database_code 4074263

loop_
_symmetry_equiv_pos_as_xyz
'x, y, z'
'-x, -y, -z'

loop_
_atom_site_label
_atom_site_type_symbol
_atom_site_fract_x
_atom_site_fract_y
_atom_site_fract_z
_atom_site_U_iso_or_equiv
_atom_site_adp_type
_atom_site_occupancy
_atom_site_symmetry_multiplicity
_atom_site_calc_flag
_atom_site_refinement_flags
Pt1 Pt 0.57391(4) 0.08705(3) 0.31613(2) 0.03525(16) Uani 1 1 d .
O1 O 0.6418(8) 0.1656(6) 0.4122(4) 0.040(2) Uani 1 1 d .
N1 N 0.7681(9) 0.2302(7) 0.3095(5) 0.037(3) Uani 1 1 d .
N2 N 0.6421(8) 0.2283(7) 0.2079(5) 0.037(3) Uani 1 1 d .
C1 C 0.6675(11) 0.1816(9) 0.2710(7) 0.035(3) Uani 1 1 d .
C2 C 0.8054(11) 0.3116(8) 0.2710(7) 0.039(3) Uani 1 1 d .
C3 C 0.8945(12) 0.3861(9) 0.2864(8) 0.050(4) Uani 1 1 d .
H3A H 0.9493 0.3881 0.3300 0.060 Uiso 1 1 calc R
C4 C 0.9008(12) 0.4573(9) 0.2361(8) 0.053(4) Uani 1 1 d .
H4A H 0.9608 0.5090 0.2460 0.063 Uiso 1 1 calc R
C5 C 0.8209(13) 0.4555(10) 0.1706(8) 0.051(4) Uani 1 1 d .
H5A H 0.8288 0.5050 0.1371 0.061 Uiso 1 1 calc R
C6 C 0.7314(12) 0.3824(9) 0.1550(7) 0.046(3) Uani 1 1 d .
H6A H 0.6759 0.3811 0.1119 0.056 Uiso 1 1 calc R
C7 C 0.7264(11) 0.3094(8) 0.2062(7) 0.040(3) Uani 1 1 d .
C8 C 0.8194(12) 0.2134(9) 0.3843(6) 0.038(3) Uani 1 1 d .
C9 C 0.7488(12) 0.1870(8) 0.4326(7) 0.040(3) Uani 1 1 d .
C10 C 0.8024(12) 0.1878(9) 0.5074(7) 0.042(3) Uani 1 1 d .
H10C H 0.7591 0.1770 0.5427 0.050 Uiso 1 1 calc R
C11 C 0.9153(14) 0.2037(10) 0.5300(8) 0.057(4) Uani 1 1 d .
H11C H 0.9475 0.2039 0.5804 0.068 Uiso 1 1 calc R
C12 C 0.9845(12) 0.2198(10) 0.4803(8) 0.053(4) Uani 1 1 d .
H12C H 1.0621 0.2275 0.4961 0.064 Uiso 1 1 calc R
C13 C 0.9338(12) 0.2240(10) 0.4065(8) 0.050(4) Uani 1 1 d .
H13C H 0.9776 0.2340 0.3715 0.060 Uiso 1 1 calc R
C14 C 0.5391(10) 0.2021(10) 0.1501(6) 0.042(3) Uani 1 1 d .
H14E H 0.5240 0.1309 0.1420 0.050 Uiso 1 1 calc R
H14F H 0.5515 0.2307 0.1042 0.050 Uiso 1 1 calc R
C15 C 0.4382(11) 0.2352(9) 0.1675(7) 0.045(3) Uani 1 1 d .
H15E H 0.4473 0.3067 0.1686 0.054 Uiso 1 1 calc R
H15F H 0.4289 0.2131 0.2158 0.054 Uiso 1 1 calc R
C16 C 0.3360(12) 0.1926(11) 0.1087(8) 0.056(4) Uani 1 1 d .
H16E H 0.3274 0.1212 0.1094 0.068 Uiso 1 1 calc R
H16F H 0.3494 0.2117 0.0606 0.068 Uiso 1 1 calc R
C17 C 0.2283(11) 0.2234(11) 0.1165(9) 0.060(4) Uani 1 1 d .
H17G H 0.1686 0.1932 0.0768 0.090 Uiso 1 1 calc R
H17H H 0.2348 0.2939 0.1146 0.090 Uiso 1 1 calc R
H17I H 0.2124 0.2027 0.1631 0.090 Uiso 1 1 calc R
O1A O 0.4690(8) 0.0040(6) 0.3703(4) 0.044(2) Uani 1 1 d .
N1A N 0.3869(10) -0.0287(7) 0.2168(6) 0.041(3) Uani 1 1 d .
N2A N 0.5385(10) -0.0500(7) 0.1826(6) 0.044(3) Uani 1 1 d .
C1A C 0.4978(11) 0.0009(7) 0.2321(6) 0.031(3) Uani 1 1 d .
C2A C 0.3544(12) -0.0970(9) 0.1578(7) 0.043(3) Uani 1 1 d .
C3A C 0.2551(13) -0.1543(11) 0.1241(8) 0.059(4) Uani 1 1 d .
H3AA H 0.1889 -0.1488 0.1384 0.071 Uiso 1 1 calc R
C4A C 0.2569(15) -0.2194(10) 0.0689(8) 0.066(5) Uani 1 1 d .
H4AA H 0.1901 -0.2579 0.0445 0.079 Uiso 1 1 calc R
C5A C 0.3535(15) -0.2297(11) 0.0483(9) 0.065(5) Uani 1 1 d .
H5AA H 0.3516 -0.2758 0.0108 0.078 Uiso 1 1 calc R
C6A C 0.4513(15) -0.1747(10) 0.0811(8) 0.060(4) Uani 1 1 d .
H6AA H 0.5179 -0.1806 0.0674 0.073 Uiso 1 1 calc R
C7A C 0.4473(14) -0.1113(9) 0.1346(7) 0.050(4) Uani 1 1 d .
C8A C 0.3173(11) -0.0040(8) 0.2622(7) 0.037(3) Uani 1 1 d .
C9A C 0.3616(11) 0.0044(9) 0.3394(7) 0.039(3) Uani 1 1 d .
C10A C 0.2864(12) 0.0113(9) 0.3843(8) 0.049(4) Uani 1 1 d .
H10D H 0.3110 0.0129 0.4356 0.059 Uiso 1 1 calc R
C11A C 0.1788(13) 0.0155(11) 0.3541(10) 0.059(4) Uani 1 1 d .
H11D H 0.1298 0.0183 0.3853 0.071 Uiso 1 1 calc R
C12A C 0.1381(13) 0.0160(11) 0.2792(10) 0.060(4) Uani 1 1 d .
H12D H 0.0643 0.0240 0.2597 0.072 Uiso 1 1 calc R
C13A C 0.2084(13) 0.0043(10) 0.2338(8) 0.049(4) Uani 1 1 d .
H13D H 0.1816 0.0021 0.1826 0.059 Uiso 1 1 calc R
C14A C 0.6585(12) -0.0464(10) 0.1847(8) 0.054(4) Uani 1 1 d .
H14G H 0.6750 -0.1133 0.1863 0.065 Uiso 1 1 calc R
H14H H 0.7018 -0.0112 0.2300 0.065 Uiso 1 1 calc R
C15A C 0.6954(13) 0.0027(11) 0.1196(9) 0.062(4) Uani 1 1 d .
H15G H 0.6481 -0.0277 0.0738 0.075 Uiso 1 1 calc R
H15H H 0.6883 0.0721 0.1209 0.075 Uiso 1 1 calc R
C16A C 0.8148(19) -0.0075(19) 0.1227(14) 0.125(9) Uani 1 1 d .
H16G H 0.8599 0.0207 0.1700 0.150 Uiso 1 1 calc R
H16H H 0.8198 -0.0773 0.1214 0.150 Uiso 1 1 calc R
C17A C 0.862(3) 0.037(3) 0.066(2) 0.25(2) Uani 1 1 d .
H17J H 0.8036 0.0432 0.0233 0.372 Uiso 1 1 calc R
H17K H 0.9122 -0.0031 0.0524 0.372 Uiso 1 1 calc R
H17L H 0.9030 0.1013 0.0830 0.372 Uiso 1 1 calc R
O1W O 0.4906(8) -0.1359(6) 0.4786(5) 0.051(2) Uani 1 1 d .
O2W O 0.4962(8) 0.6282(7) -0.0237(5) 0.052(2) Uani 1 1 d .
Pt2 Pt 0.55814(4) 0.58494(3) 0.20173(3) 0.03395(16) Uani 1 1 d .
O1B O 0.6223(7) 0.6647(6) 0.1256(4) 0.038(2) Uani 1 1 d .
N1B N 0.7533(8) 0.7291(7) 0.2661(5) 0.034(2) Uani 1 1 d .
N2B N 0.6304(8) 0.7214(7) 0.3337(6) 0.035(2) Uani 1 1 d .
C1B C 0.6518(10) 0.6774(9) 0.2748(7) 0.035(3) Uani 1 1 d .
C2B C 0.7873(10) 0.8070(9) 0.3178(7) 0.037(3) Uani 1 1 d .
C3B C 0.8777(11) 0.8849(9) 0.3287(7) 0.044(3) Uani 1 1 d .
H3BA H 0.9328 0.8885 0.3014 0.052 Uiso 1 1 calc R
C4B C 0.8803(12) 0.9548(10) 0.3813(8) 0.050(4) Uani 1 1 d .
H4BA H 0.9360 1.0100 0.3875 0.060 Uiso 1 1 calc R
C5B C 0.8041(13) 0.9478(10) 0.4263(9) 0.052(4) Uani 1 1 d .
H5BA H 0.8131 0.9953 0.4641 0.063 Uiso 1 1 calc R
C6B C 0.7159(11) 0.8725(8) 0.4160(7) 0.038(3) Uani 1 1 d .
H6BA H 0.6619 0.8681 0.4442 0.046 Uiso 1 1 calc R
C7B C 0.7119(11) 0.8032(9) 0.3611(7) 0.040(3) Uani 1 1 d .
C8B C 0.8022(11) 0.7145(9) 0.2049(7) 0.039(3) Uani 1 1 d .
C9B C 0.7321(11) 0.6885(8) 0.1360(7) 0.038(3) Uani 1 1 d .
C10B C 0.7846(12) 0.6870(9) 0.0766(7) 0.041(3) Uani 1 1 d .
H10A H 0.7407 0.6749 0.0288 0.050 Uiso 1 1 calc R
C11B C 0.8976(13) 0.7028(10) 0.0865(8) 0.052(4) Uani 1 1 d .
H11A H 0.9295 0.6997 0.0457 0.063 Uiso 1 1 calc R
C12B C 0.9667(12) 0.7233(10) 0.1564(8) 0.052(4) Uani 1 1 d .
H12A H 1.0443 0.7336 0.1630 0.062 Uiso 1 1 calc R
C13B C 0.9165(10) 0.7280(9) 0.2167(7) 0.041(3) Uani 1 1 d .
H13A H 0.9605 0.7402 0.2645 0.049 Uiso 1 1 calc R
C14B C 0.5297(10) 0.6950(9) 0.3628(7) 0.038(3) Uani 1 1 d .
H14A H 0.5438 0.7232 0.4128 0.046 Uiso 1 1 calc R
H14B H 0.5141 0.6238 0.3654 0.046 Uiso 1 1 calc R
C15B C 0.4284(10) 0.7298(9) 0.3169(6) 0.038(3) Uani 1 1 d .
H15A H 0.4182 0.7084 0.2655 0.046 Uiso 1 1 calc R
H15B H 0.4387 0.8014 0.3195 0.046 Uiso 1 1 calc R
C16B C 0.3261(11) 0.6882(10) 0.3454(8) 0.048(3) Uani 1 1 d .
H16A H 0.3396 0.7069 0.3976 0.058 Uiso 1 1 calc R
H16B H 0.3159 0.6168 0.3411 0.058 Uiso 1 1 calc R
C17B C 0.2185(11) 0.7222(10) 0.3052(8) 0.052(4) Uani 1 1 d .
H17A H 0.1579 0.6936 0.3269 0.078 Uiso 1 1 calc R
H17B H 0.2025 0.7015 0.2538 0.078 Uiso 1 1 calc R
H17C H 0.2273 0.7928 0.3095 0.078 Uiso 1 1 calc R
O1C O 0.4510(7) 0.5071(6) 0.1168(4) 0.039(2) Uani 1 1 d .
N1C N 0.3731(8) 0.4677(7) 0.2466(5) 0.034(2) Uani 1 1 d .
N2C N 0.5279(8) 0.4460(8) 0.3213(5) 0.038(3) Uani 1 1 d .
C1C C 0.4853(11) 0.4963(9) 0.2632(6) 0.037(3) Uani 1 1 d .
C2C C 0.3434(10) 0.3970(9) 0.2963(6) 0.033(3) Uani 1 1 d .
C3C C 0.2447(12) 0.3411(9) 0.2999(7) 0.046(3) Uani 1 1 d .
H3CA H 0.1783 0.3478 0.2667 0.055 Uiso 1 1 calc R
C4C C 0.2472(12) 0.2739(10) 0.3551(8) 0.059(4) Uani 1 1 d .
H4CA H 0.1806 0.2357 0.3603 0.070 Uiso 1 1 calc R
C5C C 0.3446(13) 0.2621(11) 0.4022(8) 0.056(4) Uani 1 1 d .
H5CA H 0.3425 0.2159 0.4387 0.067 Uiso 1 1 calc R
C6C C 0.4450(12) 0.3148(9) 0.3980(7) 0.047(3) Uani 1 1 d .
H6CA H 0.5116 0.3051 0.4296 0.057 Uiso 1 1 calc R
C7C C 0.4421(11) 0.3837(8) 0.3441(7) 0.037(3) Uani 1 1 d .
C8C C 0.3006(10) 0.4943(8) 0.1819(6) 0.032(3) Uani 1 1 d .
C9C C 0.3433(11) 0.5059(8) 0.1164(7) 0.038(3) Uani 1 1 d .
C10C C 0.2660(10) 0.5162(9) 0.0518(7) 0.039(3) Uani 1 1 d .
H10B H 0.2890 0.5203 0.0071 0.046 Uiso 1 1 calc R
C11C C 0.1566(12) 0.5203(10) 0.0517(7) 0.049(4) Uani 1 1 d .
H11B H 0.1062 0.5259 0.0072 0.058 Uiso 1 1 calc R
C12C C 0.1209(12) 0.5165(10) 0.1157(8) 0.049(4) Uani 1 1 d .
H12B H 0.0474 0.5236 0.1157 0.059 Uiso 1 1 calc R
C13C C 0.1930(11) 0.5020(9) 0.1802(8) 0.041(3) Uani 1 1 d .
H13B H 0.1675 0.4973 0.2240 0.049 Uiso 1 1 calc R
C14C C 0.6441(11) 0.4453(10) 0.3532(7) 0.047(3) Uani 1 1 d .
H14C H 0.6880 0.4796 0.3208 0.056 Uiso 1 1 calc R
H14D H 0.6570 0.3774 0.3544 0.056 Uiso 1 1 calc R
C15C C 0.6871(12) 0.4915(11) 0.4303(8) 0.056(4) Uani 1 1 d .
H15C H 0.6823 0.5613 0.4288 0.067 Uiso 1 1 calc R
H15D H 0.6399 0.4616 0.4622 0.067 Uiso 1 1 calc R
C16C C 0.8049(14) 0.4792(13) 0.4620(10) 0.077(5) Uani 1 1 d .
H16C H 0.8107 0.4097 0.4587 0.093 Uiso 1 1 calc R
H16D H 0.8527 0.5143 0.4323 0.093 Uiso 1 1 calc R
C17C C 0.8463(17) 0.5151(15) 0.5397(11) 0.101(7) Uani 1 1 d .
H17D H 0.9232 0.5066 0.5562 0.151 Uiso 1 1 calc R
H17E H 0.8020 0.4784 0.5701 0.151 Uiso 1 1 calc R
H17F H 0.8408 0.5839 0.5436 0.151 Uiso 1 1 calc R

loop_
_atom_site_aniso_label
_atom_site_aniso_U_11
_atom_site_aniso_U_22
_atom_site_aniso_U_33
_atom_site_aniso_U_23
_atom_site_aniso_U_13
_atom_site_aniso_U_12
Pt1 0.0410(3) 0.0381(3) 0.0259(3) 0.0070(2) 0.0080(2) 0.0030(2)
O1 0.050(6) 0.040(5) 0.030(5) 0.002(4) 0.006(4) 0.007(4)
N1 0.048(7) 0.034(6) 0.028(6) 0.014(4) 0.012(5) -0.004(5)
N2 0.035(6) 0.045(6) 0.023(6) 0.005(5) -0.003(5) -0.002(5)
C1 0.038(8) 0.041(7) 0.033(7) 0.007(6) 0.019(6) 0.008(6)
C2 0.049(9) 0.036(7) 0.032(7) 0.006(5) 0.012(6) 0.001(6)
C3 0.051(9) 0.046(8) 0.047(9) 0.007(7) 0.005(7) 0.001(7)
C4 0.055(10) 0.036(7) 0.069(11) 0.013(7) 0.030(9) -0.008(6)
C5 0.059(10) 0.050(8) 0.047(10) 0.019(7) 0.019(8) 0.006(7)
C6 0.054(9) 0.045(8) 0.043(8) 0.017(6) 0.016(7) 0.009(7)
C7 0.050(9) 0.033(7) 0.036(8) 0.008(6) 0.013(7) 0.000(6)
C8 0.054(9) 0.041(7) 0.023(7) 0.009(5) 0.015(6) 0.013(6)
C9 0.053(9) 0.029(6) 0.034(8) 0.006(5) 0.008(7) 0.001(6)
C10 0.051(9) 0.040(7) 0.032(8) 0.002(6) 0.009(7) 0.003(6)
C11 0.064(11) 0.062(10) 0.036(8) 0.002(7) -0.008(8) 0.012(8)
C12 0.045(9) 0.067(9) 0.041(9) 0.006(7) -0.003(7) 0.008(7)
C13 0.041(9) 0.055(8) 0.051(9) 0.014(7) 0.004(7) 0.010(7)
C14 0.043(8) 0.057(8) 0.024(7) 0.009(6) 0.007(6) 0.005(6)
C15 0.053(9) 0.044(7) 0.039(8) 0.000(6) 0.008(7) 0.009(6)
C16 0.051(10) 0.072(10) 0.049(9) 0.020(8) 0.012(7) 0.018(8)
C17 0.033(9) 0.076(10) 0.067(11) 0.009(9) 0.003(8) 0.009(7)
O1A 0.045(6) 0.059(6) 0.030(5) 0.014(4) 0.015(4) 0.007(4)
N1A 0.052(8) 0.033(6) 0.042(7) 0.002(5) 0.017(6) 0.007(5)
N2A 0.064(8) 0.038(6) 0.036(6) 0.002(5) 0.024(6) 0.010(6)
C1A 0.050(8) 0.014(5) 0.031(7) 0.010(5) 0.012(6) 0.007(5)
C2A 0.063(10) 0.039(7) 0.034(8) 0.013(6) 0.017(7) 0.017(7)
C3A 0.052(10) 0.069(10) 0.047(9) 0.006(8) 0.006(8) -0.010(8)
C4A 0.087(13) 0.050(9) 0.048(10) -0.022(8) 0.005(9) -0.017(8)
C5A 0.075(13) 0.055(9) 0.066(12) -0.018(8) 0.030(10) -0.005(9)
C6A 0.089(13) 0.052(9) 0.040(9) 0.000(7) 0.016(9) 0.006(8)
C7A 0.092(12) 0.032(7) 0.020(7) 0.015(6) 0.002(7) 0.010(7)
C8A 0.037(8) 0.033(7) 0.037(8) 0.007(6) 0.007(6) -0.005(5)
C9A 0.041(8) 0.037(7) 0.041(8) 0.010(6) 0.018(7) 0.002(6)
C10A 0.051(10) 0.048(8) 0.048(9) 0.000(7) 0.022(8) -0.006(7)
C11A 0.047(10) 0.063(10) 0.069(12) 0.014(8) 0.018(9) 0.003(8)
C12A 0.035(9) 0.073(11) 0.071(12) 0.009(9) 0.010(9) 0.006(7)
C13A 0.058(11) 0.047(8) 0.042(9) 0.002(7) 0.012(8) 0.001(7)
C14A 0.061(11) 0.056(9) 0.049(9) 0.002(7) 0.016(8) 0.017(7)
C15A 0.051(10) 0.072(10) 0.075(11) 0.003(9) 0.035(9) 0.011(8)
C16A 0.100(18) 0.17(2) 0.14(2) 0.058(18) 0.076(17) 0.045(16)
C17A 0.23(4) 0.35(5) 0.24(4) 0.19(4) 0.15(4) 0.14(4)
O1W 0.061(7) 0.055(6) 0.039(5) 0.015(4) 0.013(5) 0.014(5)
O2W 0.065(7) 0.067(6) 0.028(5) 0.009(4) 0.007(5) 0.022(5)
Pt2 0.0370(3) 0.0392(3) 0.0255(3) 0.0032(2) 0.0085(2) 0.0035(2)
O1B 0.045(6) 0.046(5) 0.024(4) 0.010(4) 0.013(4) 0.004(4)
N1B 0.037(6) 0.037(6) 0.030(6) -0.008(5) 0.010(5) 0.004(5)
N2B 0.032(6) 0.045(6) 0.032(6) 0.009(5) 0.011(5) 0.007(5)
C1B 0.030(7) 0.043(7) 0.031(7) 0.005(6) 0.004(6) 0.006(5)
C2B 0.036(8) 0.039(7) 0.032(7) 0.002(6) 0.000(6) 0.003(6)
C3B 0.040(8) 0.046(8) 0.050(9) 0.004(7) 0.016(7) 0.012(6)
C4B 0.050(9) 0.039(7) 0.058(10) 0.005(7) 0.009(8) 0.006(6)
C5B 0.059(10) 0.039(8) 0.057(10) -0.010(7) 0.010(8) 0.007(7)
C6B 0.051(9) 0.030(6) 0.033(7) 0.001(5) 0.007(6) 0.010(6)
C7B 0.039(8) 0.044(7) 0.035(8) 0.014(6) 0.009(6) 0.004(6)
C8B 0.042(8) 0.045(7) 0.032(7) 0.006(6) 0.014(6) 0.006(6)
C9B 0.049(9) 0.034(7) 0.035(8) 0.012(6) 0.014(7) 0.010(6)
C10B 0.050(9) 0.040(7) 0.033(7) 0.014(6) 0.009(6) 0.007(6)
C11B 0.055(10) 0.058(9) 0.045(9) 0.006(7) 0.021(8) 0.000(7)
C12B 0.049(9) 0.058(9) 0.054(10) 0.007(7) 0.026(8) 0.004(7)
C13B 0.029(8) 0.059(8) 0.038(8) 0.005(6) 0.009(6) 0.011(6)
C14B 0.050(9) 0.039(7) 0.028(7) 0.004(6) 0.009(6) 0.015(6)
C15B 0.049(9) 0.041(7) 0.025(7) -0.002(5) 0.010(6) 0.008(6)
C16B 0.051(9) 0.054(8) 0.047(8) 0.005(7) 0.013(7) 0.024(7)
C17B 0.045(9) 0.059(9) 0.055(9) 0.009(7) 0.017(7) 0.012(7)
O1C 0.025(5) 0.049(5) 0.039(5) 0.001(4) 0.002(4) 0.004(4)
N1C 0.031(6) 0.036(6) 0.037(6) 0.012(5) 0.010(5) 0.008(5)
N2C 0.029(6) 0.061(7) 0.023(6) 0.003(5) 0.003(5) 0.012(5)
C1C 0.047(9) 0.037(7) 0.030(7) 0.015(6) 0.010(6) 0.015(6)
C2C 0.028(7) 0.045(7) 0.026(7) -0.001(5) 0.008(5) 0.007(5)
C3C 0.048(9) 0.053(8) 0.038(8) 0.006(7) 0.010(7) 0.013(7)
C4C 0.046(10) 0.059(9) 0.062(10) 0.009(8) 0.011(8) -0.017(7)
C5C 0.059(11) 0.065(10) 0.042(9) 0.022(7) 0.015(8) -0.001(8)
C6C 0.053(9) 0.054(8) 0.039(8) 0.013(7) 0.005(7) 0.027(7)
C7C 0.044(8) 0.029(6) 0.036(8) -0.003(6) 0.006(6) 0.006(5)
C8C 0.029(7) 0.034(6) 0.025(7) 0.003(5) -0.006(5) 0.001(5)
C9C 0.048(9) 0.030(6) 0.029(7) -0.003(5) 0.004(6) -0.006(6)
C10C 0.036(8) 0.050(8) 0.027(7) 0.008(6) 0.002(6) 0.006(6)
C11C 0.043(9) 0.071(10) 0.026(7) 0.006(7) -0.007(7) 0.014(7)
C12C 0.045(9) 0.059(9) 0.043(9) -0.005(7) 0.008(7) 0.011(7)
C13C 0.036(8) 0.045(8) 0.041(8) 0.003(6) 0.008(6) 0.005(6)
C14C 0.050(9) 0.053(8) 0.038(8) 0.006(6) 0.010(7) 0.011(7)
C15C 0.049(10) 0.067(9) 0.045(9) 0.002(7) 0.005(7) -0.001(7)
C16C 0.055(12) 0.084(12) 0.081(14) 0.003(10) -0.014(10) 0.021(9)
C17C 0.094(16) 0.109(16) 0.078(15) -0.005(12) -0.025(12) 0.014(12)

loop_
_atom_type_symbol
_atom_type_description
_atom_type_scat_dispersion_real
_atom_type_scat_dispersion_imag
_atom_type_scat_source
C C 0.0033 0.0016 'International Tables Vol C Tables 4.2.6.8 and 6.1.1.4'
H H 0.0000 0.0000 'International Tables Vol C Tables 4.2.6.8 and 6.1.1.4'
N N 0.0061 0.0033 'International Tables Vol C Tables 4.2.6.8 and 6.1.1.4'
O O 0.0106 0.0060 'International Tables Vol C Tables 4.2.6.8 and 6.1.1.4'
Pt Pt -1.7033 8.3905 'International Tables Vol C Tables 4.2.6.8 and 6.1.1.4'

loop_
_geom_angle_atom_site_label_1
_geom_angle_atom_site_label_2
_geom_angle_atom_site_label_3
_geom_angle
C1 Pt1 C1A 100.9(5)
C1 Pt1 O1 86.7(4)
C1A Pt1 O1 172.4(4)
C1 Pt1 O1A 171.9(4)
C1A Pt1 O1A 84.6(4)
O1 Pt1 O1A 87.8(3)
C9 O1 Pt1 118.9(8)
C1 N1 C2 110.5(10)
C1 N1 C8 125.3(9)
C2 N1 C8 123.2(10)
C1 N2 C7 110.0(10)
C1 N2 C14 125.1(10)
C7 N2 C14 124.8(10)
N2 C1 N1 106.6(9)
N2 C1 Pt1 129.7(10)
N1 C1 Pt1 122.0(8)
C3 C2 C7 120.1(11)
C3 C2 N1 134.2(12)
C7 C2 N1 105.6(10)
C4 C3 C2 117.8(13)
C4 C3 H3A 121.1
C2 C3 H3A 121.1
C3 C4 C5 122.2(12)
C3 C4 H4A 118.9
C5 C4 H4A 118.9
C6 C5 C4 120.6(12)
C6 C5 H5A 119.7
C4 C5 H5A 119.7
C5 C6 C7 116.8(13)
C5 C6 H6A 121.6
C7 C6 H6A 121.6
C2 C7 C6 122.4(11)
C2 C7 N2 107.2(10)
C6 C7 N2 130.1(12)
C13 C8 C9 122.4(12)
C13 C8 N1 120.3(11)
C9 C8 N1 117.3(12)
O1 C9 C10 120.7(11)
O1 C9 C8 124.1(12)
C10 C9 C8 115.1(12)
C11 C10 C9 121.9(13)
C11 C10 H10C 119.0
C9 C10 H10C 119.0
C10 C11 C12 121.9(13)
C10 C11 H11C 119.0
C12 C11 H11C 119.0
C13 C12 C11 117.3(13)
C13 C12 H12C 121.4
C11 C12 H12C 121.4
C8 C13 C12 120.6(13)
C8 C13 H13C 119.7
C12 C13 H13C 119.7
N2 C14 C15 114.5(10)
N2 C14 H14E 108.6
C15 C14 H14E 108.6
N2 C14 H14F 108.6
C15 C14 H14F 108.6
H14E C14 H14F 107.6
C14 C15 C16 109.0(11)
C14 C15 H15E 109.9
C16 C15 H15E 109.9
C14 C15 H15F 109.9
C16 C15 H15F 109.9
H15E C15 H15F 108.3
C15 C16 C17 115.4(12)
C15 C16 H16E 108.4
C17 C16 H16E 108.4
C15 C16 H16F 108.4
C17 C16 H16F 108.4
H16E C16 H16F 107.5
C16 C17 H17G 109.5
C16 C17 H17H 109.5
H17G C17 H17H 109.5
C16 C17 H17I 109.4
H17G C17 H17I 109.5
H17H C17 H17I 109.5
C9A O1A Pt1 112.7(7)
C1A N1A C2A 110.9(11)
C1A N1A C8A 123.2(11)
C2A N1A C8A 125.2(11)
C1A N2A C7A 109.1(11)
C1A N2A C14A 124.1(11)
C7A N2A C14A 126.7(11)
N1A C1A N2A 106.2(11)
N1A C1A Pt1 122.3(9)
N2A C1A Pt1 131.1(10)
C7A C2A C3A 117.4(13)
C7A C2A N1A 108.0(13)
C3A C2A N1A 134.5(14)
C2A C3A C4A 117.6(15)
C2A C3A H3AA 121.2
C4A C3A H3AA 121.2
C5A C4A C3A 121.9(15)
C5A C4A H4AA 119.1
C3A C4A H4AA 119.1
C6A C5A C4A 121.1(15)
C6A C5A H5AA 119.4
C4A C5A H5AA 119.4
C7A C6A C5A 115.8(16)
C7A C6A H6AA 122.1
C5A C6A H6AA 122.1
C2A C7A C6A 126.1(15)
C2A C7A N2A 105.8(12)
C6A C7A N2A 128.0(16)
C13A C8A N1A 121.5(12)
C13A C8A C9A 120.7(12)
N1A C8A C9A 117.6(12)
O1A C9A C10A 119.5(12)
O1A C9A C8A 123.6(11)
C10A C9A C8A 116.8(13)
C11A C10A C9A 120.4(14)
C11A C10A H10D 119.8
C9A C10A H10D 119.8
C10A C11A C12A 122.7(15)
C10A C11A H11D 118.7
C12A C11A H11D 118.7
C11A C12A C13A 118.2(15)
C11A C12A H12D 120.9
C13A C12A H12D 120.9
C8A C13A C12A 120.9(14)
C8A C13A H13D 119.5
C12A C13A H13D 119.6
N2A C14A C15A 113.8(12)
N2A C14A H14G 108.8
C15A C14A H14G 108.8
N2A C14A H14H 108.8
C15A C14A H14H 108.8
H14G C14A H14H 107.7
C16A C15A C14A 109.5(15)
C16A C15A H15G 109.8
C14A C15A H15G 109.8
C16A C15A H15H 109.8
C14A C15A H15H 109.8
H15G C15A H15H 108.2
C17A C16A C15A 116(2)
C17A C16A H16G 108.3
C15A C16A H16G 108.3
C17A C16A H16H 108.3
C15A C16A H16H 108.3
H16G C16A H16H 107.4
C16A C17A H17J 109.5
C16A C17A H17K 109.5
H17J C17A H17K 109.5
C16A C17A H17L 109.5
H17J C17A H17L 109.5
H17K C17A H17L 109.5
C1B Pt2 C1C 100.6(5)
C1B Pt2 O1C 170.7(4)
C1C Pt2 O1C 85.1(4)
C1B Pt2 O1B 87.4(4)
C1C Pt2 O1B 172.0(4)
O1C Pt2 O1B 87.0(3)
C9B O1B Pt2 118.9(7)
C2B N1B C1B 109.1(10)
C2B N1B C8B 125.6(10)
C1B N1B C8B 124.3(10)
C1B N2B C7B 111.8(10)
C1B N2B C14B 125.3(10)
C7B N2B C14B 122.6(10)
N2B C1B N1B 105.1(10)
N2B C1B Pt2 130.9(9)
N1B C1B Pt2 122.8(9)
C7B C2B N1B 108.6(11)
C7B C2B C3B 119.5(12)
N1B C2B C3B 131.9(12)
C4B C3B C2B 116.2(12)
C4B C3B H3BA 121.9
C2B C3B H3BA 121.9
C3B C4B C5B 123.1(13)
C3B C4B H4BA 118.5
C5B C4B H4BA 118.5
C6B C5B C4B 120.9(13)
C6B C5B H5BA 119.6
C4B C5B H5BA 119.6
C5B C6B C7B 115.7(12)
C5B C6B H6BA 122.2
C7B C6B H6BA 122.2
C2B C7B C6B 124.4(12)
C2B C7B N2B 105.4(11)
C6B C7B N2B 130.0(11)
C13B C8B C9B 123.1(12)
C13B C8B N1B 118.3(12)
C9B C8B N1B 118.6(11)
O1B C9B C10B 120.8(12)
O1B C9B C8B 123.3(11)
C10B C9B C8B 115.9(12)
C11B C10B C9B 122.0(13)
C11B C10B H10A 119.0
C9B C10B H10A 119.0
C10B C11B C12B 121.2(13)
C10B C11B H11A 119.4
C12B C11B H11A 119.4
C11B C12B C13B 118.2(13)
C11B C12B H12A 120.9
C13B C12B H12A 120.9
C8B C13B C12B 119.4(13)
C8B C13B H13A 120.3
C12B C13B H13A 120.3
N2B C14B C15B 113.5(10)
N2B C14B H14A 108.9
C15B C14B H14A 108.9
N2B C14B H14B 108.9
C15B C14B H14B 108.9
H14A C14B H14B 107.7
C14B C15B C16B 109.6(10)
C14B C15B H15A 109.8
C16B C15B H15A 109.8
C14B C15B H15B 109.8
C16B C15B H15B 109.8
H15A C15B H15B 108.2
C15B C16B C17B 114.4(11)
C15B C16B H16A 108.7
C17B C16B H16A 108.7
C15B C16B H16B 108.7
C17B C16B H16B 108.7
H16A C16B H16B 107.6
C16B C17B H17A 109.5
C16B C17B H17B 109.5
H17A C17B H17B 109.5
C16B C17B H17C 109.5
H17A C17B H17C 109.5
H17B C17B H17C 109.5
C9C O1C Pt2 114.7(7)
C1C N1C C2C 109.6(9)
C1C N1C C8C 124.0(9)
C2C N1C C8C 125.7(10)
C1C N2C C7C 110.2(10)
C1C N2C C14C 127.0(10)
C7C N2C C14C 122.5(10)
N2C C1C N1C 107.6(10)
N2C C1C Pt2 130.8(10)
N1C C1C Pt2 121.4(8)
C3C C2C C7C 121.0(11)
C3C C2C N1C 132.5(12)
C7C C2C N1C 106.2(10)
C2C C3C C4C 116.9(13)
C2C C3C H3CA 121.6
C4C C3C H3CA 121.6
C5C C4C C3C 121.5(13)
C5C C4C H4CA 119.2
C3C C4C H4CA 119.2
C6C C5C C4C 122.6(13)
C6C C5C H5CA 118.7
C4C C5C H5CA 118.7
C5C C6C C7C 115.8(13)
C5C C6C H6CA 122.1
C7C C6C H6CA 122.1
C6C C7C C2C 122.1(12)
C6C C7C N2C 131.4(12)
C2C C7C N2C 106.3(10)
C13C C8C N1C 121.9(11)
C13C C8C C9C 120.5(11)
N1C C8C C9C 117.4(11)
O1C C9C C10C 121.6(11)
O1C C9C C8C 122.4(11)
C10C C9C C8C 116.0(12)
C11C C10C C9C 121.7(12)
C11C C10C H10B 119.2
C9C C10C H10B 119.2
C10C C11C C12C 120.7(13)
C10C C11C H11B 119.7
C12C C11C H11B 119.7
C13C C12C C11C 119.5(14)
C13C C12C H12B 120.2
C11C C12C H12B 120.2
C8C C13C C12C 121.3(13)
C8C C13C H13B 119.3
C12C C13C H13B 119.3
N2C C14C C15C 115.8(11)
N2C C14C H14C 108.3
C15C C14C H14C 108.3
N2C C14C H14D 108.3
C15C C14C H14D 108.3
H14C C14C H14D 107.4
C16C C15C C14C 112.4(14)
C16C C15C H15C 109.1
C14C C15C H15C 109.1
C16C C15C H15D 109.1
C14C C15C H15D 109.1
H15C C15C H15D 107.9
C17C C16C C15C 113.9(17)
C17C C16C H16C 108.8
C15C C16C H16C 108.8
C17C C16C H16D 108.8
C15C C16C H16D 108.8
H16C C16C H16D 107.7
C16C C17C H17D 109.5
C16C C17C H17E 109.5
H17D C17C H17E 109.5
C16C C17C H17F 109.5
H17D C17C H17F 109.5
H17E C17C H17F 109.5

loop_
_geom_bond_atom_site_label_1
_geom_bond_atom_site_label_2
_geom_bond_distance
Pt1 C1 1.941(11)
Pt1 C1A 1.942(12)
Pt1 O1 2.040(8)
Pt1 O1A 2.049(8)
O1 C9 1.295(15)
N1 C1 1.376(16)
N1 C2 1.414(13)
N1 C8 1.441(15)
N2 C1 1.349(14)
N2 C7 1.422(14)
N2 C14 1.484(15)
C2 C3 1.375(17)
C2 C7 1.383(17)
C3 C4 1.372(17)
C3 H3A 0.9400
C4 C5 1.40(2)
C4 H4A 0.9400
C5 C6 1.366(18)
C5 H5A 0.9400
C6 C7 1.401(16)
C6 H6A 0.9400
C8 C13 1.385(18)
C8 C9 1.408(17)
C9 C10 1.411(17)
C10 C11 1.366(19)
C10 H10C 0.9400
C11 C12 1.40(2)
C11 H11C 0.9400
C12 C13 1.391(18)
C12 H12C 0.9400
C13 H13C 0.9400
C14 C15 1.508(18)
C14 H14E 0.9800
C14 H14F 0.9800
C15 C16 1.528(18)
C15 H15E 0.9800
C15 H15F 0.9800
C16 C17 1.513(19)
C16 H16E 0.9800
C16 H16F 0.9800
C17 H17G 0.9700
C17 H17H 0.9700
C17 H17I 0.9700
O1A C9A 1.343(15)
N1A C1A 1.350(16)
N1A C2A 1.398(16)
N1A C8A 1.419(16)
N2A C1A 1.389(15)
N2A C7A 1.439(17)
N2A C14A 1.487(17)
C2A C7A 1.368(19)
C2A C3A 1.385(19)
C3A C4A 1.37(2)
C3A H3AA 0.9400
C4A C5A 1.37(2)
C4A H4AA 0.9400
C5A C6A 1.35(2)
C5A H5AA 0.9400
C6A C7A 1.344(18)
C6A H6AA 0.9400
C8A C13A 1.374(19)
C8A C9A 1.425(17)
C9A C10A 1.406(18)
C10A C11A 1.35(2)
C10A H10D 0.9400
C11A C12A 1.38(2)
C11A H11D 0.9400
C12A C13A 1.38(2)
C12A H12D 0.9400
C13A H13D 0.9400
C14A C15A 1.521(19)
C14A H14G 0.9800
C14A H14H 0.9800
C15A C16A 1.51(2)
C15A H15G 0.9800
C15A H15H 0.9800
C16A C17A 1.43(3)
C16A H16G 0.9800
C16A H16H 0.9800
C17A H17J 0.9700
C17A H17K 0.9700
C17A H17L 0.9700
Pt2 C1B 1.923(12)
Pt2 C1C 1.945(11)
Pt2 O1C 2.021(8)
Pt2 O1B 2.032(7)
O1B C9B 1.334(15)
N1B C2B 1.396(14)
N1B C1B 1.401(15)
N1B C8B 1.440(15)
N2B C1B 1.353(15)
N2B C7B 1.412(15)
N2B C14B 1.475(15)
C2B C7B 1.367(17)
C2B C3B 1.416(16)
C3B C4B 1.369(18)
C3B H3BA 0.9400
C4B C5B 1.40(2)
C4B H4BA 0.9400
C5B C6B 1.375(18)
C5B H5BA 0.9400
C6B C7B 1.390(17)
C6B H6BA 0.9400
C8B C13B 1.382(17)
C8B C9B 1.401(17)
C9B C10B 1.410(17)
C10B C11B 1.368(19)
C10B H10A 0.9400
C11B C12B 1.399(19)
C11B H11A 0.9400
C12B C13B 1.412(18)
C12B H12A 0.9400
C13B H13A 0.9400
C14B C15B 1.515(17)
C14B H14A 0.9800
C14B H14B 0.9800
C15B C16B 1.526(17)
C15B H15A 0.9800
C15B H15B 0.9800
C16B C17B 1.536(18)
C16B H16A 0.9800
C16B H16B 0.9800
C17B H17A 0.9700
C17B H17B 0.9700
C17B H17C 0.9700
O1C C9C 1.344(15)
N1C C1C 1.364(16)
N1C C2C 1.416(14)
N1C C8C 1.432(14)
N2C C1C 1.349(14)
N2C C7C 1.413(15)
N2C C14C 1.448(16)
C2C C3C 1.367(16)
C2C C7C 1.396(17)
C3C C4C 1.393(18)
C3C H3CA 0.9400
C4C C5C 1.37(2)
C4C H4CA 0.9400
C5C C6C 1.370(19)
C5C H5CA 0.9400
C6C C7C 1.390(16)
C6C H6CA 0.9400
C8C C13C 1.362(17)
C8C C9C 1.441(17)
C9C C10C 1.396(17)
C10C C11C 1.379(18)
C10C H10B 0.9400
C11C C12C 1.365(18)
C11C H11B 0.9400
C12C C13C 1.375(19)
C12C H12B 0.9400
C13C H13B 0.9400
C14C C15C 1.523(18)
C14C H14C 0.9800
C14C H14D 0.9800
C15C C16C 1.50(2)
C15C H15C 0.9800
C15C H15D 0.9800
C16C C17C 1.49(2)
C16C H16C 0.9800
C16C H16D 0.9800
C17C H17D 0.9700
C17C H17E 0.9700
C17C H17F 0.9700

loop_
_geom_torsion_atom_site_label_1
_geom_torsion_atom_site_label_2
_geom_torsion_atom_site_label_3
_geom_torsion_atom_site_label_4
_geom_torsion
C1 Pt1 O1 C9 -50.8(8)
C1A Pt1 O1 C9 129(3)
O1A Pt1 O1 C9 135.2(8)
C7 N2 C1 N1 -1.1(14)
C14 N2 C1 N1 -178.5(11)
C7 N2 C1 Pt1 164.2(10)
C14 N2 C1 Pt1 -13.3(18)
C2 N1 C1 N2 2.0(14)
C8 N1 C1 N2 171.1(11)
C2 N1 C1 Pt1 -164.6(9)
C8 N1 C1 Pt1 4.4(17)
C1A Pt1 C1 N2 45.9(12)
O1 Pt1 C1 N2 -134.0(12)
O1A Pt1 C1 N2 -86(3)
C1A Pt1 C1 N1 -150.8(10)
O1 Pt1 C1 N1 29.2(10)
O1A Pt1 C1 N1 78(4)
C1 N1 C2 C3 175.2(15)
C8 N1 C2 C3 6(2)
C1 N1 C2 C7 -2.1(14)
C8 N1 C2 C7 -171.5(11)
C7 C2 C3 C4 1(2)
N1 C2 C3 C4 -176.3(14)
C2 C3 C4 C5 -1(2)
C3 C4 C5 C6 1(2)
C4 C5 C6 C7 -2(2)
C3 C2 C7 C6 -2(2)
N1 C2 C7 C6 176.2(12)
C3 C2 C7 N2 -176.4(12)
N1 C2 C7 N2 1.4(14)
C5 C6 C7 C2 2(2)
C5 C6 C7 N2 175.7(13)
C1 N2 C7 C2 -0.2(14)
C14 N2 C7 C2 177.2(11)
C1 N2 C7 C6 -174.5(13)
C14 N2 C7 C6 3(2)
C1 N1 C8 C13 146.9(13)
C2 N1 C8 C13 -45.4(18)
C1 N1 C8 C9 -33.6(18)
C2 N1 C8 C9 134.1(13)
Pt1 O1 C9 C10 -143.2(10)
Pt1 O1 C9 C8 38.6(15)
C13 C8 C9 O1 -171.8(12)
N1 C8 C9 O1 8.7(18)
C13 C8 C9 C10 10.0(18)
N1 C8 C9 C10 -169.5(11)
O1 C9 C10 C11 175.6(12)
C8 C9 C10 C11 -6.1(18)
C9 C10 C11 C12 0(2)
C10 C11 C12 C13 3(2)
C9 C8 C13 C12 -8(2)
N1 C8 C13 C12 172.0(12)
C11 C12 C13 C8 1(2)
C1 N2 C14 C15 77.8(15)
C7 N2 C14 C15 -99.3(13)
N2 C14 C15 C16 -172.9(10)
C14 C15 C16 C17 -177.2(11)
C1 Pt1 O1A C9A 74(3)
C1A Pt1 O1A C9A -58.5(9)
O1 Pt1 O1A C9A 122.3(9)
C2A N1A C1A N2A -0.7(12)
C8A N1A C1A N2A 170.5(10)
C2A N1A C1A Pt1 -174.5(8)
C8A N1A C1A Pt1 -3.3(15)
C7A N2A C1A N1A 1.2(12)
C14A N2A C1A N1A -174.0(10)
C7A N2A C1A Pt1 174.3(8)
C14A N2A C1A Pt1 -0.9(16)
C1 Pt1 C1A N1A -132.9(9)
O1 Pt1 C1A N1A 47(4)
O1A Pt1 C1A N1A 41.0(9)
C1 Pt1 C1A N2A 54.9(10)
O1 Pt1 C1A N2A -125(3)
O1A Pt1 C1A N2A -131.2(10)
C1A N1A C2A C7A -0.1(13)
C8A N1A C2A C7A -171.1(10)
C1A N1A C2A C3A 174.5(14)
C8A N1A C2A C3A 3(2)
C7A C2A C3A C4A -1.5(19)
N1A C2A C3A C4A -175.7(13)
C2A C3A C4A C5A 1(2)
C3A C4A C5A C6A -1(3)
C4A C5A C6A C7A 1(2)
C3A C2A C7A C6A 1.2(19)
N1A C2A C7A C6A 176.9(12)
C3A C2A C7A N2A -174.8(11)
N1A C2A C7A N2A 0.9(12)
C5A C6A C7A C2A -1(2)
C5A C6A C7A N2A 174.4(13)
C1A N2A C7A C2A -1.3(12)
C14A N2A C7A C2A 173.7(11)
C1A N2A C7A C6A -177.2(12)
C14A N2A C7A C6A -2.2(19)
C1A N1A C8A C13A 150.8(12)
C2A N1A C8A C13A -39.2(17)
C1A N1A C8A C9A -34.0(15)
C2A N1A C8A C9A 136.0(12)
Pt1 O1A C9A C10A -138.6(10)
Pt1 O1A C9A C8A 42.8(14)
C13A C8A C9A O1A -175.0(11)
N1A C8A C9A O1A 9.8(17)
C13A C8A C9A C10A 6.4(17)
N1A C8A C9A C10A -168.8(11)
O1A C9A C10A C11A 177.4(12)
C8A C9A C10A C11A -3.9(18)
C9A C10A C11A C12A -2(2)
C10A C11A C12A C13A 5(2)
N1A C8A C13A C12A 171.7(12)
C9A C8A C13A C12A -3(2)
C11A C12A C13A C8A -2(2)
C1A N2A C14A C15A -113.1(13)
C7A N2A C14A C15A 72.6(16)
N2A C14A C15A C16A -173.7(16)
C14A C15A C16A C17A -179(3)
C1B Pt2 O1B C9B 49.9(9)
C1C Pt2 O1B C9B -127(3)
O1C Pt2 O1B C9B -137.6(9)
C7B N2B C1B N1B 3.1(13)
C14B N2B C1B N1B 177.5(10)
C7B N2B C1B Pt2 -163.8(9)
C14B N2B C1B Pt2 10.7(18)
C2B N1B C1B N2B -3.4(13)
C8B N1B C1B N2B -172.6(11)
C2B N1B C1B Pt2 164.8(9)
C8B N1B C1B Pt2 -4.4(17)
C1C Pt2 C1B N2B -44.3(12)
O1C Pt2 C1B N2B 83(3)
O1B Pt2 C1B N2B 136.1(12)
C1C Pt2 C1B N1B 150.9(10)
O1C Pt2 C1B N1B -82(3)
O1B Pt2 C1B N1B -28.8(10)
C1B N1B C2B C7B 2.5(14)
C8B N1B C2B C7B 171.6(11)
C1B N1B C2B C3B -174.3(13)
C8B N1B C2B C3B -5(2)
C7B C2B C3B C4B -2.7(18)
N1B C2B C3B C4B 173.9(13)
C2B C3B C4B C5B 5(2)
C3B C4B C5B C6B -5(2)
C4B C5B C6B C7B 3(2)
N1B C2B C7B C6B -176.3(11)
C3B C2B C7B C6B 1(2)
N1B C2B C7B N2B -0.6(14)
C3B C2B C7B N2B 176.7(11)
C5B C6B C7B C2B -1.0(19)
C5B C6B C7B N2B -175.6(13)
C1B N2B C7B C2B -1.6(14)
C14B N2B C7B C2B -176.2(10)
C1B N2B C7B C6B 173.8(12)
C14B N2B C7B C6B -1(2)
C2B N1B C8B C13B 44.8(18)
C1B N1B C8B C13B -147.7(12)
C2B N1B C8B C9B -134.5(12)
C1B N1B C8B C9B 33.0(17)
Pt2 O1B C9B C10B 140.8(9)
Pt2 O1B C9B C8B -38.1(15)
C13B C8B C9B O1B 172.2(11)
N1B C8B C9B O1B -8.6(18)
C13B C8B C9B C10B -6.8(18)
N1B C8B C9B C10B 172.5(11)
O1B C9B C10B C11B -174.2(11)
C8B C9B C10B C11B 4.8(18)
C9B C10B C11B C12B -1(2)
C10B C11B C12B C13B 0(2)
C9B C8B C13B C12B 5(2)
N1B C8B C13B C12B -174.1(12)
C11B C12B C13B C8B -1.4(19)
C1B N2B C14B C15B -75.5(15)
C7B N2B C14B C15B 98.4(13)
N2B C14B C15B C16B 172.8(10)
C14B C15B C16B C17B 177.5(11)
C1B Pt2 O1C C9C -69(3)
C1C Pt2 O1C C9C 58.9(8)
O1B Pt2 O1C C9C -122.5(8)
C7C N2C C1C N1C -0.6(14)
C14C N2C C1C N1C 173.3(11)
C7C N2C C1C Pt2 -174.5(9)
C14C N2C C1C Pt2 -1(2)
C2C N1C C1C N2C 0.3(14)
C8C N1C C1C N2C -170.7(10)
C2C N1C C1C Pt2 174.9(8)
C8C N1C C1C Pt2 3.9(16)
C1B Pt2 C1C N2C -55.0(13)
O1C Pt2 C1C N2C 132.5(12)
O1B Pt2 C1C N2C 122(3)
C1B Pt2 C1C N1C 131.8(10)
O1C Pt2 C1C N1C -40.7(10)
O1B Pt2 C1C N1C -51(4)
C1C N1C C2C C3C -174.4(13)
C8C N1C C2C C3C -4(2)
C1C N1C C2C C7C 0.1(13)
C8C N1C C2C C7C 170.9(11)
C7C C2C C3C C4C 2.6(19)
N1C C2C C3C C4C 176.4(13)
C2C C3C C4C C5C -2(2)
C3C C4C C5C C6C 0(2)
C4C C5C C6C C7C 2(2)
C5C C6C C7C C2C -1.2(19)
C5C C6C C7C N2C -175.8(13)
C3C C2C C7C C6C -1.0(19)
N1C C2C C7C C6C -176.3(11)
C3C C2C C7C N2C 174.8(11)
N1C C2C C7C N2C -0.5(13)
C1C N2C C7C C6C 175.9(13)
C14C N2C C7C C6C 2(2)
C1C N2C C7C C2C 0.7(14)
C14C N2C C7C C2C -173.5(11)
C1C N1C C8C C13C -151.6(12)
C2C N1C C8C C13C 38.9(18)
C1C N1C C8C C9C 32.8(17)
C2C N1C C8C C9C -136.7(11)
Pt2 O1C C9C C10C 137.7(10)
Pt2 O1C C9C C8C -42.2(13)
C13C C8C C9C O1C 174.3(11)
N1C C8C C9C O1C -10.1(16)
C13C C8C C9C C10C -5.6(17)
N1C C8C C9C C10C 170.0(10)
O1C C9C C10C C11C -176.4(11)
C8C C9C C10C C11C 3.5(18)
C9C C10C C11C C12C 1(2)
C10C C11C C12C C13C -4(2)
N1C C8C C13C C12C -172.4(12)
C9C C8C C13C C12C 3.1(19)
C11C C12C C13C C8C 2(2)
C1C N2C C14C C15C 113.0(14)
C7C N2C C14C C15C -73.7(15)
N2C C14C C15C C16C 174.5(12)
C14C C15C C16C C17C -174.6(14)
